data_7709028
loop_
_publ_author_name
'Bronisz, Robert'
'Ksi\;a\.zek, Maria'
'Kusz, Joachim'
'Weselski, Marek Damian'

_publ_section_title
;
 Single crystal-to-single crystal transformation -- from two distinct to
 three distinct spin crossover centers in 2D coordination polymer
 [Fe(bbtr)3](CF3SO3)2
;
_journal_name_full 'Dalton Transactions'
_journal_paper_doi 10.1039/D1DT03578A
_journal_year 2021
_chemical_formula_sum 'C26 H36 F6 Fe N18 O6 S2'
_chemical_formula_weight 930.70
_space_group_crystal_system trigonal
_space_group_IT_number 148
_space_group_name_Hall '-R 3'
_space_group_name_H-M_alt 'R -3 :H'
_atom_sites_solution_hydrogens geom
_audit_creation_method SHELXL-2014/6
_audit_update_record
;
2021-10-19 deposited with the CCDC.	2021-12-06 downloaded from the CCDC.
;
_cell_angle_alpha 90
_cell_angle_beta 90
_cell_angle_gamma 120
_cell_formula_units_Z 9
_cell_length_a 19.3002(4)
_cell_length_b 19.3002(4)
_cell_length_c 28.2386(9)
_cell_measurement_reflns_used 10253
_cell_measurement_temperature 14(1)
_cell_measurement_theta_max 37.6320
_cell_measurement_theta_min 2.4980
_cell_volume 9109.6(4)
_computing_cell_refinement 'CrysAlisPro 1.171.38.41q (Rigaku OD, 2015)'
_computing_data_collection 'CrysAlisPro 1.171.38.41q (Rigaku OD, 2015)'
_computing_data_reduction 'CrysAlisPro 1.171.38.41q (Rigaku OD, 2015)'
_computing_structure_refinement 'SHELXL-2018/3 (Sheldrick, 2015)'
_computing_structure_solution 'SHELXS-2013 (Sheldrick, 2015)'
_diffrn_ambient_temperature 14(1)
_diffrn_detector_area_resol_mean 10.4498
_diffrn_measured_fraction_theta_full 0.996
_diffrn_measured_fraction_theta_max 0.997
_diffrn_measurement_device_type
;
SuperNova diffractometer (Agilent Technologies) with Atlas detector
;
_diffrn_measurement_method '\w scans'
_diffrn_radiation_type MoK\a
_diffrn_radiation_wavelength 0.71073
_diffrn_reflns_av_R_equivalents 0.0366
_diffrn_reflns_av_unetI/netI 0.0236
_diffrn_reflns_Laue_measured_fraction_full 0.996
_diffrn_reflns_Laue_measured_fraction_max 0.997
_diffrn_reflns_limit_h_max 23
_diffrn_reflns_limit_h_min -24
_diffrn_reflns_limit_k_max 24
_diffrn_reflns_limit_k_min -24
_diffrn_reflns_limit_l_max 35
_diffrn_reflns_limit_l_min -35
_diffrn_reflns_number 20171
_diffrn_reflns_point_group_measured_fraction_full 0.996
_diffrn_reflns_point_group_measured_fraction_max 0.997
_diffrn_reflns_theta_full 25.242
_diffrn_reflns_theta_max 26.367
_diffrn_reflns_theta_min 2.832
_diffrn_source 'micro-focus sealed X-ray tube'
_exptl_absorpt_coefficient_mu 0.566
_exptl_absorpt_correction_T_max 1.00000
_exptl_absorpt_correction_T_min 0.77040
_exptl_absorpt_correction_type multi-scan
_exptl_absorpt_process_details
;
CrysAlisPro 1.171.38.41q (Rigaku Oxford Diffraction, 2015)
Empirical absorption correction using spherical harmonics,
 implemented in SCALE3 ABSPACK scaling algorithm.
;
_exptl_crystal_colour colorless
_exptl_crystal_density_diffrn 1.527
_exptl_crystal_description polyhedron
_exptl_crystal_F_000 4302
_exptl_crystal_size_max 0.208
_exptl_crystal_size_mid 0.200
_exptl_crystal_size_min 0.132
_refine_diff_density_max 1.977
_refine_diff_density_min -1.087
_refine_diff_density_rms 0.083
_refine_ls_extinction_method none
_refine_ls_goodness_of_fit_ref 1.055
_refine_ls_hydrogen_treatment constr
_refine_ls_matrix_type full
_refine_ls_number_parameters 333
_refine_ls_number_reflns 4135
_refine_ls_number_restraints 38
_refine_ls_restrained_S_all 1.057
_refine_ls_R_factor_all 0.0505
_refine_ls_R_factor_gt 0.0486
_refine_ls_shift/su_max 0.001
_refine_ls_shift/su_mean 0.000
_refine_ls_structure_factor_coef Fsqd
_refine_ls_weighting_details 'w=1/[\s^2^(Fo^2^)+(0.0735P)^2^+30.7317P] where P=(Fo^2^+2Fc^2^)/3'
_refine_ls_weighting_scheme calc
_refine_ls_wR_factor_gt 0.1267
_refine_ls_wR_factor_ref 0.1289
_reflns_Friedel_coverage 0.000
_reflns_number_gt 3965
_reflns_number_total 4135
_reflns_threshold_expression 'I > 2\s(I)'
_cod_data_source_file d1dt03578a2.cif
_cod_data_source_block rb15_bbtr_triflat_2c_14K_LIESST
_cod_original_cell_volume 9109.6(5)
_cod_database_code 7709028
_shelx_space_group_comment
;
The symmetry employed for this shelxl refinement is uniquely defined
by the following loop, which should always be used as a source of
symmetry information in preference to the above space-group names.
They are only intended as comments.
;
_shelx_estimated_absorpt_t_min 0.891
_shelx_estimated_absorpt_t_max 0.929
_shelxl_version_number 2014/6

loop_
_space_group_symop_operation_xyz
'x, y, z'
'-y, x-y, z'
'-x+y, -x, z'
'x+2/3, y+1/3, z+1/3'
'-y+2/3, x-y+1/3, z+1/3'
'-x+y+2/3, -x+1/3, z+1/3'
'x+1/3, y+2/3, z+2/3'
'-y+1/3, x-y+2/3, z+2/3'
'-x+y+1/3, -x+2/3, z+2/3'
'-x, -y, -z'
'y, -x+y, -z'
'x-y, x, -z'
'-x+2/3, -y+1/3, -z+1/3'
'y+2/3, -x+y+1/3, -z+1/3'
'x-y+2/3, x+1/3, -z+1/3'
'-x+1/3, -y+2/3, -z+2/3'
'y+1/3, -x+y+2/3, -z+2/3'
'x-y+1/3, x+2/3, -z+2/3'

loop_
_atom_site_label
_atom_site_type_symbol
_atom_site_fract_x
_atom_site_fract_y
_atom_site_fract_z
_atom_site_U_iso_or_equiv
_atom_site_adp_type
_atom_site_occupancy
_atom_site_site_symmetry_order
_atom_site_calc_flag
_atom_site_refinement_flags_posn
_atom_site_refinement_flags_adp
_atom_site_refinement_flags_occupancy
_atom_site_disorder_assembly
_atom_site_disorder_group
Fe2 Fe 0.3333 0.6667 0.51050(3) 0.0235(2) Uani 1 3 d S T P . .
Fe1 Fe 1.0000 1.0000 0.5000 0.0127(2) Uani 1 6 d S T P . .
N1 N 0.55774(16) 0.75673(16) 0.44244(9) 0.0226(6) Uani 1 1 d . . . . .
N2 N 0.50769(15) 0.75882(18) 0.47412(9) 0.0235(5) Uani 1 1 d . . . . .
N3 N 0.43611(16) 0.69905(16) 0.46400(10) 0.0239(6) Uani 1 1 d . . . . .
C1 C 0.64418(18) 0.8095(2) 0.44735(12) 0.0261(7) Uani 1 1 d . . . . .
H1A H 0.6551 0.8590 0.4641 0.031 Uiso 1 1 calc R U . . .
H1B H 0.6690 0.8246 0.4156 0.031 Uiso 1 1 calc R U . . .
C2 C 0.6808(2) 0.7676(2) 0.47501(12) 0.0278(7) Uani 1 1 d . . . . .
H2A H 0.6676 0.7172 0.4586 0.033 Uiso 1 1 calc R U . . .
H2B H 0.7398 0.8021 0.4747 0.033 Uiso 1 1 calc R U . . .
C4 C 0.4415(2) 0.6588(2) 0.42628(12) 0.0276(7) Uani 1 1 d . . . . .
H4 H 0.3983 0.6129 0.4121 0.033 Uiso 1 1 calc R U . . .
C5 C 0.5192(2) 0.6948(2) 0.41205(12) 0.0253(6) Uani 1 1 d . . . . .
H5 H 0.5413 0.6800 0.3866 0.030 Uiso 1 1 calc R U . . .
N11 N 0.4193(2) 0.5262(2) 0.57037(13) 0.0438(9) Uani 1 1 d . . . . .
N12 N 0.4267(2) 0.5881(2) 0.54554(12) 0.0372(7) Uani 1 1 d . . . . .
N13 N 0.36189(19) 0.59243(18) 0.55446(11) 0.0348(7) Uani 1 1 d . . . . .
C11 C 0.4809(4) 0.5029(3) 0.56775(17) 0.0580(13) Uani 1 1 d . . . . .
H11A H 0.4552 0.4446 0.5732 0.070 Uiso 0.470(9) 1 calc R U P A 1
H11B H 0.5199 0.5300 0.5936 0.070 Uiso 0.470(9) 1 calc R U P A 1
H11C H 0.4706 0.4625 0.5925 0.070 Uiso 0.530(9) 1 calc R U P A 2
H11D H 0.5340 0.5503 0.5741 0.070 Uiso 0.530(9) 1 calc R U P A 2
C12A C 0.5248(6) 0.5221(5) 0.5224(4) 0.0473(15) Uani 0.470(9) 1 d . . P A 1
H12A H 0.5687 0.5101 0.5257 0.057 Uiso 0.470(9) 1 calc R U P A 1
H12B H 0.5495 0.5804 0.5170 0.057 Uiso 0.470(9) 1 calc R U P A 1
C12B C 0.4819(6) 0.4684(5) 0.5192(3) 0.0473(15) Uani 0.530(9) 1 d . . P A 2
H12C H 0.5130 0.4403 0.5214 0.057 Uiso 0.530(9) 1 calc R U P A 2
H12D H 0.4265 0.4285 0.5102 0.057 Uiso 0.530(9) 1 calc R U P A 2
C14 C 0.3142(3) 0.5331(3) 0.58463(16) 0.0462(10) Uani 1 1 d . . . . .
H14 H 0.2638 0.5230 0.5963 0.055 Uiso 1 1 calc R U . . .
C15 C 0.3505(3) 0.4908(3) 0.59543(17) 0.0495(11) Uani 1 1 d . . . . .
H15 H 0.3318 0.4460 0.6160 0.059 Uiso 1 1 calc R U . . .
N21 N 0.77446(15) 0.85430(16) 0.56378(8) 0.0192(5) Uani 1 1 d . . . . .
N22 N 0.82442(14) 0.91190(17) 0.53456(8) 0.0176(5) Uani 1 1 d . . . . .
N23 N 0.89673(14) 0.92549(14) 0.54494(8) 0.0165(5) Uani 1 1 d . . . . .
C21 C 0.68782(19) 0.8211(2) 0.55886(12) 0.0263(7) Uani 1 1 d . . . . .
H21A H 0.6770 0.8624 0.5457 0.032 Uiso 1 1 calc R U . . .
H21B H 0.6620 0.8052 0.5904 0.032 Uiso 1 1 calc R U . . .
C22 C 0.65280(19) 0.7486(2) 0.52607(12) 0.0288(7) Uani 1 1 d . . . . .
H22A H 0.6672 0.7095 0.5385 0.035 Uiso 1 1 calc R U . . .
H22B H 0.5937 0.7228 0.5267 0.035 Uiso 1 1 calc R U . . .
C24 C 0.89233(18) 0.87696(19) 0.58087(10) 0.0221(6) Uani 1 1 d . . . . .
H24 H 0.9360 0.8752 0.5951 0.027 Uiso 1 1 calc R U . . .
C25 C 0.8135(2) 0.8309(2) 0.59283(11) 0.0243(7) Uani 1 1 d . . . . .
H25 H 0.7913 0.7909 0.6167 0.029 Uiso 1 1 calc R U . . .
S99A S 0.65199(7) 0.62482(6) 0.65487(5) 0.0252(3) Uani 0.796(3) 1 d D . P B 3
C99A C 0.68405(13) 0.55462(15) 0.67518(8) 0.0269(9) Uani 0.796(3) 1 d D U P B 3
F1A F 0.64736(19) 0.48611(15) 0.65188(10) 0.0445(7) Uani 0.796(3) 1 d D . P B 3
F2A F 0.66643(17) 0.53796(16) 0.72046(8) 0.0334(6) Uani 0.796(3) 1 d D . P B 3
F3A F 0.76188(13) 0.58539(15) 0.66933(8) 0.0299(6) Uani 0.796(3) 1 d D . P B 3
O1A O 0.56805(9) 0.58229(18) 0.66493(10) 0.0335(7) Uani 0.796(3) 1 d D . P B 3
O2A O 0.69949(18) 0.69507(13) 0.68249(10) 0.0300(8) Uani 0.796(3) 1 d D . P B 3
O3A O 0.6731(2) 0.6326(2) 0.60575(6) 0.0405(8) Uani 0.796(3) 1 d D . P B 3
S99B S 0.6680(5) 0.6350(5) 0.6721(2) 0.105(5) Uani 0.204(3) 1 d D . P B 4
C99B C 0.6388(7) 0.5330(6) 0.6543(4) 0.037(4) Uani 0.204(3) 1 d D U P B 4
F1B F 0.6796(7) 0.5075(6) 0.6795(4) 0.0445(7) Uani 0.204(3) 1 d D . P B 4
F2B F 0.6551(8) 0.5318(8) 0.6092(3) 0.054(3) Uani 0.204(3) 1 d D . P B 4
F3B F 0.5621(6) 0.4827(7) 0.6618(4) 0.054(4) Uani 0.204(3) 1 d D . P B 4
O1B O 0.7519(6) 0.6787(9) 0.6624(6) 0.064(5) Uani 0.204(3) 1 d D . P B 4
O2B O 0.6202(8) 0.6547(8) 0.6414(5) 0.057(5) Uani 0.204(3) 1 d D . P B 4
O3B O 0.6429(7) 0.6255(8) 0.7200(3) 0.0405(8) Uani 0.204(3) 1 d D . P B 4

loop_
_atom_site_aniso_label
_atom_site_aniso_U_11
_atom_site_aniso_U_22
_atom_site_aniso_U_33
_atom_site_aniso_U_23
_atom_site_aniso_U_13
_atom_site_aniso_U_12
Fe2 0.0184(3) 0.0184(3) 0.0336(4) 0.000 0.000 0.00920(13)
Fe1 0.0107(3) 0.0107(3) 0.0166(4) 0.000 0.000 0.00535(14)
N1 0.0182(13) 0.0200(12) 0.0283(13) 0.0020(10) -0.0033(10) 0.0087(11)
N2 0.0173(12) 0.0203(13) 0.0308(12) -0.0011(11) -0.0005(9) 0.0078(11)
N3 0.0172(12) 0.0196(13) 0.0366(15) -0.0022(10) -0.0038(11) 0.0105(10)
C1 0.0157(14) 0.0240(17) 0.0282(15) 0.0040(12) 0.0007(11) 0.0020(12)
C2 0.0190(15) 0.0300(17) 0.0334(17) -0.0056(14) -0.0061(13) 0.0114(14)
C4 0.0204(15) 0.0275(17) 0.0370(18) -0.0072(14) -0.0059(13) 0.0134(14)
C5 0.0236(16) 0.0270(16) 0.0273(15) -0.0045(12) -0.0051(12) 0.0142(14)
N11 0.052(2) 0.0359(18) 0.0491(19) -0.0039(15) -0.0249(17) 0.0264(17)
N12 0.0354(18) 0.0308(17) 0.0491(17) -0.0012(14) -0.0138(15) 0.0193(14)
N13 0.0320(16) 0.0295(16) 0.0402(16) -0.0028(13) -0.0102(13) 0.0134(14)
C11 0.067(3) 0.063(3) 0.066(3) -0.011(3) -0.032(3) 0.050(3)
C12A 0.051(4) 0.028(3) 0.072(4) -0.008(3) -0.022(4) 0.026(3)
C12B 0.051(4) 0.028(3) 0.072(4) -0.008(3) -0.022(4) 0.026(3)
C14 0.040(2) 0.046(2) 0.049(2) 0.0149(19) -0.0007(18) 0.019(2)
C15 0.045(3) 0.039(2) 0.058(3) 0.005(2) -0.016(2) 0.016(2)
N21 0.0146(12) 0.0199(12) 0.0182(11) 0.0005(9) 0.0018(9) 0.0049(10)
N22 0.0143(11) 0.0185(13) 0.0194(10) 0.0005(11) 0.0043(8) 0.0078(11)
N23 0.0132(11) 0.0167(12) 0.0188(11) -0.0003(9) 0.0009(9) 0.0068(10)
C21 0.0147(14) 0.0321(18) 0.0272(15) 0.0036(13) 0.0069(12) 0.0080(13)
C22 0.0162(15) 0.0273(17) 0.0356(17) 0.0061(14) -0.0034(13) 0.0054(13)
C24 0.0184(15) 0.0228(15) 0.0218(14) 0.0022(12) -0.0002(11) 0.0077(13)
C25 0.0218(16) 0.0241(17) 0.0197(14) 0.0043(12) 0.0034(12) 0.0060(14)
S99A 0.0233(6) 0.0190(5) 0.0277(7) 0.0077(5) -0.0010(5) 0.0064(4)
C99A 0.036(2) 0.017(2) 0.0223(19) -0.0023(15) 0.0043(16) 0.0093(18)
F1A 0.0560(19) 0.0229(14) 0.0453(16) -0.0127(12) 0.0020(13) 0.0126(13)
F2A 0.0432(15) 0.0327(14) 0.0262(12) 0.0125(10) 0.0065(11) 0.0204(12)
F3A 0.0317(14) 0.0310(13) 0.0267(12) 0.0011(10) 0.0031(10) 0.0155(11)
O1A 0.0298(16) 0.0348(17) 0.0294(16) -0.0007(13) 0.0012(13) 0.0114(14)
O2A 0.0233(16) 0.0147(14) 0.045(2) -0.0080(13) -0.0098(13) 0.0044(12)
O3A 0.0334(17) 0.051(2) 0.0239(15) 0.0127(14) 0.0015(12) 0.0115(16)
S99B 0.071(6) 0.154(11) 0.036(5) 0.028(5) -0.024(4) 0.015(6)
C99B 0.058(9) 0.025(7) 0.032(7) 0.001(6) 0.003(7) 0.024(6)
F1B 0.0560(19) 0.0229(14) 0.0453(16) -0.0127(12) 0.0020(13) 0.0126(13)
F2B 0.057(8) 0.078(10) 0.050(7) -0.022(7) -0.012(6) 0.051(7)
F3B 0.056(8) 0.046(7) 0.036(6) 0.005(5) -0.009(5) 0.007(6)
O1B 0.050(10) 0.045(10) 0.070(11) 0.002(8) -0.003(9) 0.004(8)
O2B 0.054(10) 0.036(8) 0.099(13) -0.009(8) 0.008(9) 0.035(8)
O3B 0.0334(17) 0.051(2) 0.0239(15) 0.0127(14) 0.0015(12) 0.0115(16)

loop_
_atom_type_symbol
_atom_type_description
_atom_type_scat_dispersion_real
_atom_type_scat_dispersion_imag
_atom_type_scat_source
C C 0.0033 0.0016 'International Tables Vol C Tables 4.2.6.8 and 6.1.1.4'
H H 0.0000 0.0000 'International Tables Vol C Tables 4.2.6.8 and 6.1.1.4'
N N 0.0061 0.0033 'International Tables Vol C Tables 4.2.6.8 and 6.1.1.4'
Fe Fe 0.3463 0.8444 'International Tables Vol C Tables 4.2.6.8 and 6.1.1.4'
O O 0.0106 0.0060 'International Tables Vol C Tables 4.2.6.8 and 6.1.1.4'
S S 0.1246 0.1234 'International Tables Vol C Tables 4.2.6.8 and 6.1.1.4'
F F 0.0171 0.0103 'International Tables Vol C Tables 4.2.6.8 and 6.1.1.4'

loop_
_geom_angle_atom_site_label_1
_geom_angle_atom_site_label_2
_geom_angle_atom_site_label_3
_geom_angle
_geom_angle_site_symmetry_1
_geom_angle_site_symmetry_3
_geom_angle_publ_flag
N13 Fe2 N13 90.39(13) . 3_565 ?
N13 Fe2 N13 90.39(13) . 2_665 ?
N13 Fe2 N13 90.39(13) 3_565 2_665 ?
N13 Fe2 N3 92.21(11) . . ?
N13 Fe2 N3 177.40(10) 3_565 . ?
N13 Fe2 N3 89.56(11) 2_665 . ?
N13 Fe2 N3 177.39(10) . 2_665 ?
N13 Fe2 N3 89.56(10) 3_565 2_665 ?
N13 Fe2 N3 92.21(11) 2_665 2_665 ?
N3 Fe2 N3 87.84(10) . 2_665 ?
N13 Fe2 N3 89.56(11) . 3_565 ?
N13 Fe2 N3 92.21(11) 3_565 3_565 ?
N13 Fe2 N3 177.40(11) 2_665 3_565 ?
N3 Fe2 N3 87.84(10) . 3_565 ?
N3 Fe2 N3 87.84(10) 2_665 3_565 ?
N23 Fe1 N23 180.00(13) 12_656 3_675 ?
N23 Fe1 N23 90.28(9) 12_656 . ?
N23 Fe1 N23 89.72(9) 3_675 . ?
N23 Fe1 N23 89.72(9) 12_656 10_776 ?
N23 Fe1 N23 90.28(9) 3_675 10_776 ?
N23 Fe1 N23 180.00(10) . 10_776 ?
N23 Fe1 N23 90.28(9) 12_656 2_765 ?
N23 Fe1 N23 89.72(9) 3_675 2_765 ?
N23 Fe1 N23 89.72(9) . 2_765 ?
N23 Fe1 N23 90.28(9) 10_776 2_765 ?
N23 Fe1 N23 89.72(9) 12_656 11_566 ?
N23 Fe1 N23 90.28(9) 3_675 11_566 ?
N23 Fe1 N23 90.28(9) . 11_566 ?
N23 Fe1 N23 89.72(9) 10_776 11_566 ?
N23 Fe1 N23 180.0 2_765 11_566 ?
N2 N1 C5 111.5(3) . . ?
N2 N1 C1 120.5(3) . . ?
C5 N1 C1 127.4(3) . . ?
N3 N2 N1 106.7(3) . . ?
N2 N3 C4 109.0(3) . . ?
N2 N3 Fe2 121.6(2) . . ?
C4 N3 Fe2 128.8(2) . . ?
N1 C1 C2 110.4(3) . . ?
N1 C1 H1A 109.6 . . ?
C2 C1 H1A 109.6 . . ?
N1 C1 H1B 109.6 . . ?
C2 C1 H1B 109.6 . . ?
H1A C1 H1B 108.1 . . ?
C22 C2 C1 114.2(3) . . ?
C22 C2 H2A 108.7 . . ?
C1 C2 H2A 108.7 . . ?
C22 C2 H2B 108.7 . . ?
C1 C2 H2B 108.7 . . ?
H2A C2 H2B 107.6 . . ?
N3 C4 C5 108.7(3) . . ?
N3 C4 H4 125.6 . . ?
C5 C4 H4 125.6 . . ?
N1 C5 C4 104.1(3) . . ?
N1 C5 H5 128.0 . . ?
C4 C5 H5 128.0 . . ?
N12 N11 C15 111.6(4) . . ?
N12 N11 C11 120.6(4) . . ?
C15 N11 C11 127.8(4) . . ?
N13 N12 N11 106.1(4) . . ?
N12 N13 C14 109.4(3) . . ?
N12 N13 Fe2 119.7(3) . . ?
C14 N13 Fe2 129.1(3) . . ?
N11 C11 C12A 114.7(5) . . ?
N11 C11 C12B 111.6(4) . . ?
N11 C11 H11A 108.6 . . ?
C12A C11 H11A 108.6 . . ?
N11 C11 H11B 108.6 . . ?
C12A C11 H11B 108.6 . . ?
H11A C11 H11B 107.6 . . ?
N11 C11 H11C 109.3 . . ?
C12B C11 H11C 109.3 . . ?
N11 C11 H11D 109.3 . . ?
C12B C11 H11D 109.3 . . ?
H11C C11 H11D 108.0 . . ?
C11 C12A C12A 116.7(11) . 10_666 ?
C11 C12A H12A 108.1 . . ?
C12A C12A H12A 108.1 10_666 . ?
C11 C12A H12B 108.1 . . ?
C12A C12A H12B 108.1 10_666 . ?
H12A C12A H12B 107.3 . . ?
C12B C12B C11 113.1(8) 10_666 . ?
C12B C12B H12C 109.0 10_666 . ?
C11 C12B H12C 109.0 . . ?
C12B C12B H12D 109.0 10_666 . ?
C11 C12B H12D 109.0 . . ?
H12C C12B H12D 107.8 . . ?
C15 C14 N13 108.4(4) . . ?
C15 C14 H14 125.8 . . ?
N13 C14 H14 125.8 . . ?
N11 C15 C14 104.5(4) . . ?
N11 C15 H15 127.7 . . ?
C14 C15 H15 127.7 . . ?
N22 N21 C25 111.5(3) . . ?
N22 N21 C21 119.8(2) . . ?
C25 N21 C21 128.5(3) . . ?
N23 N22 N21 106.3(2) . . ?
N22 N23 C24 109.6(2) . . ?
N22 N23 Fe1 121.87(19) . . ?
C24 N23 Fe1 127.6(2) . . ?
N21 C21 C22 110.1(3) . . ?
N21 C21 H21A 109.6 . . ?
C22 C21 H21A 109.6 . . ?
N21 C21 H21B 109.6 . . ?
C22 C21 H21B 109.6 . . ?
H21A C21 H21B 108.2 . . ?
C2 C22 C21 114.4(3) . . ?
C2 C22 H22A 108.7 . . ?
C21 C22 H22A 108.7 . . ?
C2 C22 H22B 108.7 . . ?
C21 C22 H22B 108.7 . . ?
H22A C22 H22B 107.6 . . ?
N23 C24 C25 107.4(3) . . ?
N23 C24 H24 126.3 . . ?
C25 C24 H24 126.3 . . ?
N21 C25 C24 105.2(3) . . ?
N21 C25 H25 127.4 . . ?
C24 C25 H25 127.4 . . ?
O2A S99A O1A 116.1(2) . . ?
O2A S99A O3A 114.5(2) . . ?
O1A S99A O3A 115.7(2) . . ?
O2A S99A C99A 103.65(16) . . ?
O1A S99A C99A 102.51(16) . . ?
O3A S99A C99A 101.33(18) . . ?
F3A C99A F2A 109.1(2) . . ?
F3A C99A F1A 107.9(3) . . ?
F2A C99A F1A 107.1(3) . . ?
F3A C99A S99A 110.82(19) . . ?
F2A C99A S99A 109.9(2) . . ?
F1A C99A S99A 111.9(2) . . ?
O3B S99B O1B 118.1(9) . . ?
O3B S99B O2B 112.5(9) . . ?
O1B S99B O2B 114.4(9) . . ?
O3B S99B C99B 102.9(7) . . ?
O1B S99B C99B 103.4(8) . . ?
O2B S99B C99B 103.0(7) . . ?
F2B C99B F3B 109.4(10) . . ?
F2B C99B F1B 108.8(9) . . ?
F3B C99B F1B 107.3(9) . . ?
F2B C99B S99B 109.8(8) . . ?
F3B C99B S99B 112.1(8) . . ?
F1B C99B S99B 109.4(8) . . ?

loop_
_geom_bond_atom_site_label_1
_geom_bond_atom_site_label_2
_geom_bond_distance
_geom_bond_site_symmetry_2
_geom_bond_publ_flag
Fe2 N13 2.165(3) . ?
Fe2 N13 2.165(3) 3_565 ?
Fe2 N13 2.165(3) 2_665 ?
Fe2 N3 2.193(3) . ?
Fe2 N3 2.193(3) 2_665 ?
Fe2 N3 2.193(3) 3_565 ?
Fe1 N23 2.187(2) 12_656 ?
Fe1 N23 2.187(2) 3_675 ?
Fe1 N23 2.187(2) . ?
Fe1 N23 2.187(2) 10_776 ?
Fe1 N23 2.188(2) 2_765 ?
Fe1 N23 2.188(2) 11_566 ?
N1 N2 1.332(4) . ?
N1 C5 1.352(4) . ?
N1 C1 1.463(4) . ?
N2 N3 1.314(4) . ?
N3 C4 1.353(4) . ?
C1 C2 1.528(5) . ?
C1 H1A 0.9900 . ?
C1 H1B 0.9900 . ?
C2 C22 1.519(5) . ?
C2 H2A 0.9900 . ?
C2 H2B 0.9900 . ?
C4 C5 1.360(5) . ?
C4 H4 0.9500 . ?
C5 H5 0.9500 . ?
N11 N12 1.329(4) . ?
N11 C15 1.350(6) . ?
N11 C11 1.468(6) . ?
N12 N13 1.319(5) . ?
N13 C14 1.352(5) . ?
C11 C12A 1.476(13) . ?
C11 C12B 1.529(10) . ?
C11 H11A 0.9900 . ?
C11 H11B 0.9900 . ?
C11 H11C 0.9900 . ?
C11 H11D 0.9900 . ?
C12A C12A 1.559(19) 10_666 ?
C12A H12A 0.9900 . ?
C12A H12B 0.9900 . ?
C12B C12B 1.516(18) 10_666 ?
C12B H12C 0.9900 . ?
C12B H12D 0.9900 . ?
C14 C15 1.351(6) . ?
C14 H14 0.9500 . ?
C15 H15 0.9500 . ?
N21 N22 1.332(3) . ?
N21 C25 1.336(4) . ?
N21 C21 1.468(4) . ?
N22 N23 1.318(3) . ?
N23 C24 1.354(4) . ?
C21 C22 1.526(5) . ?
C21 H21A 0.9900 . ?
C21 H21B 0.9900 . ?
C22 H22A 0.9900 . ?
C22 H22B 0.9900 . ?
C24 C25 1.366(4) . ?
C24 H24 0.9500 . ?
C25 H25 0.9500 . ?
S99A O2A 1.4297(10) . ?
S99A O1A 1.4316(10) . ?
S99A O3A 1.4324(10) . ?
S99A C99A 1.840(3) . ?
C99A F3A 1.3207(10) . ?
C99A F2A 1.3209(10) . ?
C99A F1A 1.3215(10) . ?
S99B O3B 1.419(8) . ?
S99B O1B 1.429(9) . ?
S99B O2B 1.447(8) . ?
S99B C99B 1.826(9) . ?
C99B F2B 1.316(9) . ?
C99B F3B 1.321(9) . ?
C99B F1B 1.324(9) . ?

loop_
_geom_torsion_atom_site_label_1
_geom_torsion_atom_site_label_2
_geom_torsion_atom_site_label_3
_geom_torsion_atom_site_label_4
_geom_torsion
_geom_torsion_site_symmetry_1
_geom_torsion_site_symmetry_2
_geom_torsion_site_symmetry_3
_geom_torsion_site_symmetry_4
_geom_torsion_publ_flag
C5 N1 N2 N3 -1.0(3) . . . . ?
C1 N1 N2 N3 -172.3(3) . . . . ?
N1 N2 N3 C4 0.8(3) . . . . ?
N1 N2 N3 Fe2 172.74(19) . . . . ?
N2 N1 C1 C2 92.2(3) . . . . ?
C5 N1 C1 C2 -77.7(4) . . . . ?
N1 C1 C2 C22 -64.7(4) . . . . ?
N2 N3 C4 C5 -0.4(4) . . . . ?
Fe2 N3 C4 C5 -171.5(2) . . . . ?
N2 N1 C5 C4 0.8(4) . . . . ?
C1 N1 C5 C4 171.4(3) . . . . ?
N3 C4 C5 N1 -0.2(4) . . . . ?
C15 N11 N12 N13 -0.3(4) . . . . ?
C11 N11 N12 N13 178.6(4) . . . . ?
N11 N12 N13 C14 -0.2(4) . . . . ?
N11 N12 N13 Fe2 -166.4(2) . . . . ?
N12 N11 C11 C12A -28.8(7) . . . . ?
C15 N11 C11 C12A 149.9(6) . . . . ?
N12 N11 C11 C12B -69.0(6) . . . . ?
C15 N11 C11 C12B 109.7(6) . . . . ?
N11 C11 C12A C12A -64.6(10) . . . 10_666 ?
N11 C11 C12B C12B 73.9(10) . . . 10_666 ?
N12 N13 C14 C15 0.7(5) . . . . ?
Fe2 N13 C14 C15 165.1(3) . . . . ?
N12 N11 C15 C14 0.7(5) . . . . ?
C11 N11 C15 C14 -178.1(4) . . . . ?
N13 C14 C15 N11 -0.8(5) . . . . ?
C25 N21 N22 N23 0.2(3) . . . . ?
C21 N21 N22 N23 -175.6(3) . . . . ?
N21 N22 N23 C24 -0.5(3) . . . . ?
N21 N22 N23 Fe1 169.37(17) . . . . ?
N22 N21 C21 C22 91.6(3) . . . . ?
C25 N21 C21 C22 -83.4(4) . . . . ?
C1 C2 C22 C21 -73.6(3) . . . . ?
N21 C21 C22 C2 -66.0(4) . . . . ?
N22 N23 C24 C25 0.5(3) . . . . ?
Fe1 N23 C24 C25 -168.6(2) . . . . ?
N22 N21 C25 C24 0.1(3) . . . . ?
C21 N21 C25 C24 175.4(3) . . . . ?
N23 C24 C25 N21 -0.4(4) . . . . ?
O2A S99A C99A F3A -57.5(2) . . . . ?
O1A S99A C99A F3A -178.7(2) . . . . ?
O3A S99A C99A F3A 61.4(2) . . . . ?
O2A S99A C99A F2A 63.1(2) . . . . ?
O1A S99A C99A F2A -58.1(2) . . . . ?
O3A S99A C99A F2A -177.9(2) . . . . ?
O2A S99A C99A F1A -178.0(2) . . . . ?
O1A S99A C99A F1A 60.8(2) . . . . ?
O3A S99A C99A F1A -59.1(3) . . . . ?
O3B S99B C99B F2B 176.9(10) . . . . ?
O1B S99B C99B F2B -59.6(11) . . . . ?
O2B S99B C99B F2B 59.8(11) . . . . ?
O3B S99B C99B F3B 55.1(10) . . . . ?
O1B S99B C99B F3B 178.6(10) . . . . ?
O2B S99B C99B F3B -62.0(11) . . . . ?
O3B S99B C99B F1B -63.8(10) . . . . ?
O1B S99B C99B F1B 59.7(11) . . . . ?
O2B S99B C99B F1B 179.1(10) . . . . ?
